data_7016147
loop_
_publ_author_name
'Hou, Ruobing'
'Huang, Ting-Hong'
'Wang, Xiu-Jian'
'Jiang, Xuan-Feng'
'Ni, Qing-Ling'
'Gui, Liu-Cheng'
'Fan, You-Jun'
'Tan, Yi-Liang'

_publ_section_title
;
 Synthesis, structural characterization and luminescent properties of a
 series of Cu(i) complexes based on polyphosphine ligands.
;
_journal_issue 29
_journal_name_full 'Dalton transactions (Cambridge, England : 2003)'
_journal_page_first 7551
_journal_page_last 7558
_journal_paper_doi 10.1039/c1dt10358j
_journal_volume 40
_journal_year 2011
_chemical_formula_sum 'C82 H68 B2 Cu2 F8 N6 O0 P4'
_chemical_formula_weight 1562.00
_chemical_name_systematic
;
?
;
_space_group_IT_number 2
_symmetry_cell_setting triclinic
_symmetry_space_group_name_Hall '-P 1'
_symmetry_space_group_name_H-M 'P -1'
_atom_sites_solution_hydrogens geom
_atom_sites_solution_primary direct
_atom_sites_solution_secondary difmap
_audit_creation_method SHELXL-97
_cell_angle_alpha 72.718(3)
_cell_angle_beta 89.843(3)
_cell_angle_gamma 85.223(3)
_cell_formula_units_Z 2
_cell_length_a 9.4138(3)
_cell_length_b 18.5980(7)
_cell_length_c 22.5631(8)
_cell_measurement_reflns_used 8036
_cell_measurement_temperature 150(2)
_cell_measurement_theta_max 62.5124
_cell_measurement_theta_min 2.7169
_cell_volume 3757.9(2)
_computing_structure_refinement 'SHELXL-97 (Sheldrick, 1997)'
_computing_structure_solution 'SHELXS-97 (Sheldrick, 1990)'
_diffrn_ambient_temperature 150(2)
_diffrn_detector_area_resol_mean 16.0855
_diffrn_measured_fraction_theta_full 0.972
_diffrn_measured_fraction_theta_max 0.972
_diffrn_measurement_device_type 'Xcalibur, Sapphire3, Gemini ultra'
_diffrn_measurement_method '\w scans'
_diffrn_radiation_monochromator graphite
_diffrn_radiation_source 'fine-focus sealed tube'
_diffrn_radiation_type CuK\a
_diffrn_radiation_wavelength 1.54180
_diffrn_reflns_av_R_equivalents 0.0308
_diffrn_reflns_av_sigmaI/netI 0.0525
_diffrn_reflns_limit_h_max 10
_diffrn_reflns_limit_h_min -10
_diffrn_reflns_limit_k_max 20
_diffrn_reflns_limit_k_min -21
_diffrn_reflns_limit_l_max 16
_diffrn_reflns_limit_l_min -25
_diffrn_reflns_number 19086
_diffrn_reflns_theta_full 62.60
_diffrn_reflns_theta_max 62.60
_diffrn_reflns_theta_min 2.72
_exptl_absorpt_coefficient_mu 2.075
_exptl_absorpt_correction_T_max 0.7460
_exptl_absorpt_correction_T_min 0.5749
_exptl_absorpt_correction_type multi-scan
_exptl_crystal_colour yellow
_exptl_crystal_density_diffrn 1.380
_exptl_crystal_density_method 'not measured'
_exptl_crystal_description block
_exptl_crystal_F_000 1604
_exptl_crystal_size_max 0.30
_exptl_crystal_size_mid 0.15
_exptl_crystal_size_min 0.15
_refine_diff_density_max 0.789
_refine_diff_density_min -0.474
_refine_diff_density_rms 0.060
_refine_ls_extinction_method none
_refine_ls_goodness_of_fit_ref 0.907
_refine_ls_hydrogen_treatment constr
_refine_ls_matrix_type full
_refine_ls_number_parameters 937
_refine_ls_number_reflns 11681
_refine_ls_number_restraints 0
_refine_ls_restrained_S_all 0.907
_refine_ls_R_factor_all 0.0588
_refine_ls_R_factor_gt 0.0408
_refine_ls_shift/su_max 0.002
_refine_ls_shift/su_mean 0.000
_refine_ls_structure_factor_coef Fsqd
_refine_ls_weighting_details 'calc w=1/[\s^2^(Fo^2^)+(0.0650P)^2^+0.0000P] where P=(Fo^2^+2Fc^2^)/3'
_refine_ls_weighting_scheme calc
_refine_ls_wR_factor_gt 0.0996
_refine_ls_wR_factor_ref 0.1054
_reflns_number_gt 8267
_reflns_number_total 11681
_reflns_threshold_expression >2sigma(I)
_cod_data_source_file c1dt10358j.txt
_cod_data_source_block 2a
_cod_depositor_comments
;
The following automatic conversions were performed:

'_symmetry_cell_setting' value 'TRICLINIC' changed to 'triclinic'
according to /home/saulius/struct/CIF-dictionaries/cif_core.dic
dictionary named 'cif_core.dic' version 2.4.1 from 2010-06-29.

Automatic conversion script
Id: cif_fix_values 1715 2011-07-08 13:25:40Z adriana 
;
_cod_original_sg_symbol_H-M P-1
_cod_database_code 7016147

loop_
_symmetry_equiv_pos_as_xyz
'x, y, z'
'-x, -y, -z'

loop_
_atom_site_label
_atom_site_type_symbol
_atom_site_fract_x
_atom_site_fract_y
_atom_site_fract_z
_atom_site_U_iso_or_equiv
_atom_site_adp_type
_atom_site_occupancy
_atom_site_symmetry_multiplicity
_atom_site_calc_flag
_atom_site_refinement_flags
_atom_site_disorder_assembly
_atom_site_disorder_group
Cu1 Cu 0.68009(4) -0.01701(2) 0.194554(18) 0.02912(11) Uani 1 1 d . . .
Cu2 Cu -0.14187(4) 0.49699(2) 0.319413(17) 0.02793(11) Uani 1 1 d . . .
P1 P 0.44427(7) -0.00992(4) 0.21072(3) 0.02861(16) Uani 1 1 d . . .
P2 P 0.74048(7) 0.09091(4) 0.20713(3) 0.02715(15) Uani 1 1 d . . .
P3 P 0.09287(7) 0.48808(4) 0.30548(3) 0.02663(15) Uani 1 1 d . . .
P4 P -0.20469(7) 0.38631(4) 0.31431(3) 0.02613(15) Uani 1 1 d . . .
N1 N 0.4582(2) 0.13307(12) 0.22454(10) 0.0268(5) Uani 1 1 d . . .
N2 N 0.0768(2) 0.34288(12) 0.29636(10) 0.0274(5) Uani 1 1 d . . .
N3 N 0.8067(2) -0.11627(13) 0.23365(11) 0.0319(5) Uani 1 1 d . . .
N4 N 0.7172(2) -0.04842(12) 0.11554(10) 0.0271(5) Uani 1 1 d . . .
N5 N -0.2017(2) 0.54966(13) 0.38384(11) 0.0328(5) Uani 1 1 d . . .
N6 N -0.2602(3) 0.58774(14) 0.26120(12) 0.0381(6) Uani 1 1 d . . .
C1 C 0.3651(3) 0.18746(15) 0.24287(12) 0.0253(5) Uani 1 1 d . . .
C2 C 0.2697(3) 0.16136(15) 0.28952(13) 0.0294(6) Uani 1 1 d . . .
H2A H 0.2706 0.1097 0.3091 0.035 Uiso 1 1 calc R . .
C3 C 0.1726(3) 0.21062(15) 0.30780(13) 0.0285(6) Uani 1 1 d . . .
H3A H 0.1095 0.1920 0.3393 0.034 Uiso 1 1 calc R . .
C4 C 0.1701(3) 0.28790(15) 0.27872(12) 0.0262(5) Uani 1 1 d . . .
C5 C 0.2663(3) 0.31426(15) 0.23187(13) 0.0297(6) Uani 1 1 d . . .
H5A H 0.2656 0.3659 0.2123 0.036 Uiso 1 1 calc R . .
C6 C 0.3627(3) 0.26499(15) 0.21394(13) 0.0289(6) Uani 1 1 d . . .
H6A H 0.4262 0.2836 0.1825 0.035 Uiso 1 1 calc R . .
C7 C 0.3779(3) 0.09074(15) 0.19236(13) 0.0294(6) Uani 1 1 d . . .
H7A H 0.3828 0.1142 0.1479 0.035 Uiso 1 1 calc R . .
H7B H 0.2786 0.0941 0.2036 0.035 Uiso 1 1 calc R . .
C8 C 0.3897(3) -0.05040(16) 0.29055(14) 0.0348(6) Uani 1 1 d . . .
C9 C 0.4723(4) -0.03962(19) 0.33752(15) 0.0458(8) Uani 1 1 d . . .
H9A H 0.5535 -0.0136 0.3276 0.055 Uiso 1 1 calc R . .
C10 C 0.4354(4) -0.0671(2) 0.39872(17) 0.0592(9) Uani 1 1 d . . .
H10A H 0.4903 -0.0582 0.4296 0.071 Uiso 1 1 calc R . .
C11 C 0.3175(4) -0.1077(2) 0.41451(16) 0.0545(9) Uani 1 1 d . . .
H11A H 0.2924 -0.1258 0.4559 0.065 Uiso 1 1 calc R . .
C12 C 0.2373(4) -0.1211(2) 0.36848(16) 0.0508(9) Uani 1 1 d . . .
H12A H 0.1598 -0.1499 0.3790 0.061 Uiso 1 1 calc R . .
C13 C 0.2716(3) -0.09202(18) 0.30682(15) 0.0422(7) Uani 1 1 d . . .
H13A H 0.2155 -0.1003 0.2760 0.051 Uiso 1 1 calc R . .
C14 C 0.3212(3) -0.04099(16) 0.16284(13) 0.0318(6) Uani 1 1 d . . .
C15 C 0.3712(3) -0.09724(16) 0.13699(14) 0.0353(6) Uani 1 1 d . . .
H15A H 0.4646 -0.1186 0.1454 0.042 Uiso 1 1 calc R . .
C16 C 0.2841(3) -0.12223(17) 0.09878(15) 0.0428(7) Uani 1 1 d . . .
H16A H 0.3185 -0.1604 0.0823 0.051 Uiso 1 1 calc R . .
C17 C 0.1464(4) -0.08988(19) 0.08573(17) 0.0473(8) Uani 1 1 d . . .
H17A H 0.0877 -0.1064 0.0603 0.057 Uiso 1 1 calc R . .
C18 C 0.0944(3) -0.03300(19) 0.11011(16) 0.0457(8) Uani 1 1 d . . .
H18A H 0.0018 -0.0109 0.1004 0.055 Uiso 1 1 calc R . .
C19 C 0.1801(3) -0.00911(17) 0.14880(15) 0.0392(7) Uani 1 1 d . . .
H19A H 0.1442 0.0284 0.1657 0.047 Uiso 1 1 calc R . .
C20 C 0.5857(3) 0.16242(15) 0.19169(13) 0.0272(6) Uani 1 1 d . . .
H20A H 0.6103 0.2055 0.2043 0.033 Uiso 1 1 calc R . .
H20B H 0.5645 0.1799 0.1474 0.033 Uiso 1 1 calc R . .
C21 C 0.8036(3) 0.08623(16) 0.28455(13) 0.0312(6) Uani 1 1 d . . .
C22 C 0.7404(3) 0.12864(17) 0.32030(14) 0.0374(7) Uani 1 1 d . . .
H22A H 0.6607 0.1619 0.3046 0.045 Uiso 1 1 calc R . .
C23 C 0.7942(4) 0.12234(19) 0.37907(15) 0.0454(8) Uani 1 1 d . . .
H23A H 0.7511 0.1516 0.4023 0.055 Uiso 1 1 calc R . .
C24 C 0.9113(4) 0.0728(2) 0.40290(15) 0.0488(8) Uani 1 1 d . . .
H24A H 0.9471 0.0682 0.4424 0.059 Uiso 1 1 calc R . .
C25 C 0.9757(4) 0.0298(2) 0.36816(17) 0.0538(9) Uani 1 1 d . . .
H25A H 1.0552 -0.0035 0.3842 0.065 Uiso 1 1 calc R . .
C26 C 0.9226(3) 0.03601(18) 0.30965(16) 0.0437(7) Uani 1 1 d . . .
H26A H 0.9662 0.0066 0.2867 0.052 Uiso 1 1 calc R . .
C27 C 0.8647(3) 0.14658(15) 0.15395(13) 0.0295(6) Uani 1 1 d . . .
C28 C 0.9764(3) 0.18020(16) 0.17279(14) 0.0345(6) Uani 1 1 d . . .
H28A H 0.9943 0.1722 0.2149 0.041 Uiso 1 1 calc R . .
C29 C 1.0610(3) 0.22551(18) 0.12904(15) 0.0408(7) Uani 1 1 d . . .
H29A H 1.1355 0.2475 0.1420 0.049 Uiso 1 1 calc R . .
C30 C 1.0354(3) 0.23806(19) 0.06681(16) 0.0450(8) Uani 1 1 d . . .
H30A H 1.0929 0.2680 0.0377 0.054 Uiso 1 1 calc R . .
C31 C 0.9229(4) 0.2057(2) 0.04733(15) 0.0495(8) Uani 1 1 d . . .
H31A H 0.9034 0.2151 0.0052 0.059 Uiso 1 1 calc R . .
C32 C 0.8405(3) 0.15958(19) 0.09081(14) 0.0403(7) Uani 1 1 d . . .
H32A H 0.7675 0.1368 0.0776 0.048 Uiso 1 1 calc R . .
C33 C 0.1577(3) 0.38709(15) 0.32699(13) 0.0290(6) Uani 1 1 d . . .
H33A H 0.2572 0.3828 0.3162 0.035 Uiso 1 1 calc R . .
H33B H 0.1521 0.3655 0.3716 0.035 Uiso 1 1 calc R . .
C34 C 0.2141(3) 0.52215(15) 0.35211(13) 0.0296(6) Uani 1 1 d . . .
C35 C 0.1614(3) 0.57910(15) 0.37691(13) 0.0325(6) Uani 1 1 d . . .
H35A H 0.0679 0.6001 0.3678 0.039 Uiso 1 1 calc R . .
C36 C 0.2469(3) 0.60499(17) 0.41510(15) 0.0407(7) Uani 1 1 d . . .
H36A H 0.2115 0.6439 0.4305 0.049 Uiso 1 1 calc R . .
C37 C 0.3842(3) 0.57275(18) 0.42993(15) 0.0423(7) Uani 1 1 d . . .
H37A H 0.4409 0.5893 0.4561 0.051 Uiso 1 1 calc R . .
C38 C 0.4383(3) 0.51577(18) 0.40605(15) 0.0423(7) Uani 1 1 d . . .
H38A H 0.5311 0.4942 0.4162 0.051 Uiso 1 1 calc R . .
C39 C 0.3542(3) 0.49088(17) 0.36700(14) 0.0355(6) Uani 1 1 d . . .
H39A H 0.3914 0.4531 0.3506 0.043 Uiso 1 1 calc R . .
C40 C 0.1446(3) 0.52842(16) 0.22508(13) 0.0325(6) Uani 1 1 d . . .
C41 C 0.2472(3) 0.57977(17) 0.20696(15) 0.0385(7) Uani 1 1 d . . .
H41A H 0.3002 0.5918 0.2369 0.046 Uiso 1 1 calc R . .
C42 C 0.2711(4) 0.6133(2) 0.14434(16) 0.0493(8) Uani 1 1 d . . .
H42A H 0.3388 0.6483 0.1326 0.059 Uiso 1 1 calc R . .
C43 C 0.1954(4) 0.5951(2) 0.09968(16) 0.0532(9) Uani 1 1 d . . .
H43A H 0.2117 0.6176 0.0579 0.064 Uiso 1 1 calc R . .
C44 C 0.0962(4) 0.5437(2) 0.11684(16) 0.0568(9) Uani 1 1 d . . .
H44A H 0.0465 0.5306 0.0865 0.068 Uiso 1 1 calc R . .
C45 C 0.0685(4) 0.5107(2) 0.17902(15) 0.0462(8) Uani 1 1 d . . .
H45A H -0.0009 0.4767 0.1900 0.055 Uiso 1 1 calc R . .
C46 C -0.0511(3) 0.31446(15) 0.32925(13) 0.0293(6) Uani 1 1 d . . .
H46A H -0.0295 0.2968 0.3735 0.035 Uiso 1 1 calc R . .
H46B H -0.0768 0.2716 0.3167 0.035 Uiso 1 1 calc R . .
C47 C -0.2747(3) 0.39070(15) 0.23788(13) 0.0293(6) Uani 1 1 d . . .
C48 C -0.2084(3) 0.35189(17) 0.19973(13) 0.0354(6) Uani 1 1 d . . .
H48A H -0.1243 0.3214 0.2131 0.042 Uiso 1 1 calc R . .
C49 C -0.2680(4) 0.35868(19) 0.14169(15) 0.0437(7) Uani 1 1 d . . .
H49A H -0.2238 0.3322 0.1166 0.052 Uiso 1 1 calc R . .
C50 C -0.3916(4) 0.40416(19) 0.12111(15) 0.0457(8) Uani 1 1 d . . .
H50A H -0.4305 0.4087 0.0822 0.055 Uiso 1 1 calc R . .
C51 C -0.4583(3) 0.44333(18) 0.15864(15) 0.0416(7) Uani 1 1 d . . .
H51A H -0.5424 0.4738 0.1449 0.050 Uiso 1 1 calc R . .
C52 C -0.4000(3) 0.43716(17) 0.21632(14) 0.0355(6) Uani 1 1 d . . .
H52A H -0.4445 0.4641 0.2410 0.043 Uiso 1 1 calc R . .
C53 C -0.3309(3) 0.33368(15) 0.36834(13) 0.0279(6) Uani 1 1 d . . .
C54 C -0.3112(3) 0.32641(17) 0.43104(13) 0.0356(6) Uani 1 1 d . . .
H54A H -0.2392 0.3505 0.4435 0.043 Uiso 1 1 calc R . .
C55 C -0.3974(4) 0.28392(18) 0.47491(15) 0.0428(7) Uani 1 1 d . . .
H55A H -0.3821 0.2788 0.5167 0.051 Uiso 1 1 calc R . .
C56 C -0.5069(3) 0.24876(17) 0.45688(15) 0.0397(7) Uani 1 1 d . . .
H56A H -0.5655 0.2204 0.4865 0.048 Uiso 1 1 calc R . .
C57 C -0.5282(3) 0.25627(17) 0.39477(15) 0.0387(7) Uani 1 1 d . . .
H57A H -0.6020 0.2332 0.3824 0.046 Uiso 1 1 calc R . .
C58 C -0.4405(3) 0.29790(16) 0.35080(14) 0.0319(6) Uani 1 1 d . . .
H58A H -0.4548 0.3020 0.3091 0.038 Uiso 1 1 calc R . .
C59 C 0.8559(3) -0.14821(18) 0.29147(14) 0.0394(7) Uani 1 1 d . . .
H59A H 0.8318 -0.1243 0.3214 0.047 Uiso 1 1 calc R . .
C60 C 0.9426(3) -0.21655(19) 0.30921(15) 0.0438(7) Uani 1 1 d . . .
H60A H 0.9768 -0.2366 0.3499 0.053 Uiso 1 1 calc R . .
C61 C 0.9765(3) -0.25339(19) 0.26643(15) 0.0440(7) Uani 1 1 d . . .
H61A H 1.0348 -0.2984 0.2778 0.053 Uiso 1 1 calc R . .
C62 C 0.9232(3) -0.22323(16) 0.20527(14) 0.0349(6) Uani 1 1 d . . .
C63 C 0.9454(3) -0.25983(17) 0.15850(15) 0.0403(7) Uani 1 1 d . . .
H63A H 1.0020 -0.3054 0.1677 0.048 Uiso 1 1 calc R . .
C64 C 0.8865(3) -0.23015(16) 0.10116(14) 0.0382(7) Uani 1 1 d . . .
H64A H 0.8974 -0.2570 0.0724 0.046 Uiso 1 1 calc R . .
C65 C 0.8073(3) -0.15761(16) 0.08419(13) 0.0322(6) Uani 1 1 d . . .
C66 C 0.7507(3) -0.12187(18) 0.02437(14) 0.0380(7) Uani 1 1 d . . .
H66A H 0.7599 -0.1460 -0.0062 0.046 Uiso 1 1 calc R . .
C67 C 0.6823(3) -0.05148(18) 0.01146(13) 0.0367(7) Uani 1 1 d . . .
H67A H 0.6445 -0.0272 -0.0282 0.044 Uiso 1 1 calc R . .
C68 C 0.6689(3) -0.01587(16) 0.05776(13) 0.0317(6) Uani 1 1 d . . .
H68A H 0.6242 0.0329 0.0477 0.038 Uiso 1 1 calc R . .
C69 C 0.7865(3) -0.11860(15) 0.12877(12) 0.0271(6) Uani 1 1 d . . .
C70 C 0.8399(3) -0.15310(15) 0.19107(13) 0.0290(6) Uani 1 1 d . . .
C71 C -0.1652(3) 0.5326(2) 0.44304(15) 0.0428(7) Uani 1 1 d . . .
H71A H -0.1152 0.4862 0.4621 0.051 Uiso 1 1 calc R . .
C72 C -0.1994(4) 0.5821(3) 0.47851(18) 0.0589(10) Uani 1 1 d . . .
H72A H -0.1705 0.5692 0.5200 0.071 Uiso 1 1 calc R . .
C73 C -0.2759(4) 0.6496(2) 0.4509(2) 0.0647(12) Uani 1 1 d . . .
H73A H -0.2977 0.6833 0.4735 0.078 Uiso 1 1 calc R . .
C74 C -0.3213(4) 0.66834(19) 0.3894(2) 0.0559(10) Uani 1 1 d . . .
C75 C -0.4107(4) 0.7370(2) 0.3564(3) 0.0738(15) Uani 1 1 d . . .
H75A H -0.4395 0.7723 0.3769 0.089 Uiso 1 1 calc R . .
C76 C -0.4517(5) 0.7495(2) 0.2965(3) 0.0774(14) Uani 1 1 d . . .
H76A H -0.5124 0.7922 0.2773 0.093 Uiso 1 1 calc R . .
C77 C -0.4064(4) 0.7008(2) 0.2625(2) 0.0617(11) Uani 1 1 d . . .
C78 C -0.4373(4) 0.7116(2) 0.1984(2) 0.0675(12) Uani 1 1 d . . .
H78A H -0.4995 0.7525 0.1769 0.081 Uiso 1 1 calc R . .
C79 C -0.3791(4) 0.6643(2) 0.1679(2) 0.0680(12) Uani 1 1 d . . .
H79A H -0.3986 0.6730 0.1259 0.082 Uiso 1 1 calc R . .
C80 C -0.2909(4) 0.6034(2) 0.20057(17) 0.0528(9) Uani 1 1 d . . .
H80A H -0.2499 0.5711 0.1795 0.063 Uiso 1 1 calc R . .
C81 C -0.3155(3) 0.63473(17) 0.29215(17) 0.0428(8) Uani 1 1 d . . .
C82 C -0.2785(3) 0.61752(17) 0.35673(17) 0.0402(7) Uani 1 1 d . . .
F1 F 0.5721(3) 0.25478(16) -0.04125(12) 0.0872(8) Uani 1 1 d . . .
F2 F 0.5428(4) 0.28683(16) 0.04507(15) 0.1090(11) Uani 1 1 d . . .
F3 F 0.3520(3) 0.27410(15) -0.01041(14) 0.0813(7) Uani 1 1 d . . .
F4 F 0.4988(3) 0.17014(12) 0.04229(10) 0.0647(6) Uani 1 1 d . . .
B1 B 0.4897(4) 0.2481(2) 0.00908(17) 0.0463(9) Uani 1 1 d . . .
F5 F 0.1280(3) 0.2582(2) 0.46478(11) 0.1055(11) Uani 1 1 d . . .
F6 F -0.0345(3) 0.1765(2) 0.49607(15) 0.1005(9) Uani 1 1 d . . .
F7 F 0.1490(4) 0.18363(17) 0.56063(12) 0.0929(8) Uani 1 1 d . . .
F8 F -0.0342(3) 0.27077(18) 0.53652(14) 0.0927(9) Uani 1 1 d . . .
B2 B 0.0507(5) 0.2234(3) 0.51292(18) 0.0538(10) Uani 1 1 d . . .

loop_
_atom_site_aniso_label
_atom_site_aniso_U_11
_atom_site_aniso_U_22
_atom_site_aniso_U_33
_atom_site_aniso_U_23
_atom_site_aniso_U_13
_atom_site_aniso_U_12
Cu1 0.0248(2) 0.0318(2) 0.0345(2) -0.01664(17) 0.00075(16) 0.00192(16)
Cu2 0.0239(2) 0.0293(2) 0.0329(2) -0.01403(17) -0.00208(16) 0.00221(16)
P1 0.0236(3) 0.0296(4) 0.0361(4) -0.0158(3) 0.0024(3) -0.0001(3)
P2 0.0200(3) 0.0321(4) 0.0342(4) -0.0180(3) 0.0008(3) 0.0006(3)
P3 0.0215(3) 0.0282(3) 0.0329(4) -0.0139(3) -0.0014(3) 0.0009(3)
P4 0.0197(3) 0.0304(3) 0.0326(4) -0.0167(3) 0.0001(3) 0.0006(3)
N1 0.0197(10) 0.0297(11) 0.0354(12) -0.0170(10) 0.0023(9) -0.0009(9)
N2 0.0186(10) 0.0287(11) 0.0389(13) -0.0168(10) 0.0015(9) 0.0001(9)
N3 0.0271(11) 0.0364(13) 0.0329(13) -0.0115(10) -0.0011(10) -0.0012(10)
N4 0.0208(10) 0.0291(12) 0.0314(12) -0.0102(10) -0.0027(9) 0.0018(9)
N5 0.0234(11) 0.0351(13) 0.0439(15) -0.0183(11) 0.0021(10) -0.0008(10)
N6 0.0297(12) 0.0351(13) 0.0453(15) -0.0053(11) -0.0098(11) -0.0031(11)
C1 0.0193(12) 0.0290(14) 0.0308(14) -0.0148(11) -0.0025(10) 0.0019(11)
C2 0.0257(13) 0.0280(13) 0.0351(15) -0.0111(11) -0.0001(11) 0.0007(11)
C3 0.0216(13) 0.0325(14) 0.0329(14) -0.0123(12) 0.0017(11) -0.0006(11)
C4 0.0177(12) 0.0318(14) 0.0335(14) -0.0170(12) -0.0030(11) 0.0006(11)
C5 0.0245(13) 0.0278(14) 0.0379(15) -0.0117(12) 0.0027(11) -0.0010(11)
C6 0.0221(13) 0.0332(15) 0.0325(14) -0.0123(12) 0.0023(11) 0.0000(11)
C7 0.0241(13) 0.0314(14) 0.0369(15) -0.0173(12) -0.0007(11) -0.0005(11)
C8 0.0345(15) 0.0291(14) 0.0413(16) -0.0128(12) 0.0039(13) 0.0028(12)
C9 0.0447(18) 0.0491(18) 0.0409(18) -0.0086(15) -0.0036(14) -0.0073(15)
C10 0.068(2) 0.067(2) 0.0393(19) -0.0114(17) -0.0052(17) -0.004(2)
C11 0.057(2) 0.056(2) 0.0407(19) -0.0033(16) 0.0086(17) 0.0100(18)
C12 0.0457(19) 0.0476(19) 0.052(2) -0.0044(16) 0.0160(16) -0.0024(16)
C13 0.0340(16) 0.0450(18) 0.0486(18) -0.0157(15) 0.0073(14) -0.0027(14)
C14 0.0272(14) 0.0328(14) 0.0383(15) -0.0146(12) 0.0040(12) -0.0047(12)
C15 0.0325(15) 0.0313(15) 0.0449(17) -0.0154(13) 0.0019(13) -0.0035(12)
C16 0.0462(19) 0.0362(16) 0.0520(19) -0.0214(15) -0.0007(15) -0.0070(14)
C17 0.0415(18) 0.0481(19) 0.059(2) -0.0239(16) -0.0037(15) -0.0135(15)
C18 0.0286(15) 0.0499(19) 0.064(2) -0.0239(16) -0.0040(14) -0.0063(14)
C19 0.0284(15) 0.0407(16) 0.0548(19) -0.0233(15) 0.0042(13) -0.0051(13)
C20 0.0204(12) 0.0305(14) 0.0326(14) -0.0132(11) -0.0002(11) 0.0017(11)
C21 0.0266(14) 0.0339(15) 0.0362(15) -0.0152(12) -0.0009(12) -0.0028(12)
C22 0.0371(16) 0.0411(16) 0.0369(16) -0.0180(13) -0.0018(13) 0.0049(13)
C23 0.0511(19) 0.0518(19) 0.0368(17) -0.0204(15) -0.0023(15) 0.0032(16)
C24 0.059(2) 0.0514(19) 0.0371(17) -0.0159(15) -0.0125(15) 0.0006(17)
C25 0.054(2) 0.054(2) 0.053(2) -0.0199(17) -0.0241(17) 0.0140(17)
C26 0.0406(17) 0.0429(17) 0.0509(19) -0.0226(15) -0.0072(14) 0.0098(14)
C27 0.0217(13) 0.0333(14) 0.0382(15) -0.0189(12) 0.0017(11) 0.0015(11)
C28 0.0261(14) 0.0402(16) 0.0423(16) -0.0204(13) -0.0021(12) -0.0017(12)
C29 0.0267(14) 0.0451(17) 0.058(2) -0.0249(15) 0.0014(14) -0.0067(13)
C30 0.0364(16) 0.0513(19) 0.054(2) -0.0241(16) 0.0153(15) -0.0131(15)
C31 0.0521(19) 0.067(2) 0.0391(17) -0.0269(16) 0.0106(15) -0.0198(17)
C32 0.0351(15) 0.0555(19) 0.0411(17) -0.0278(15) 0.0056(13) -0.0154(14)
C33 0.0227(13) 0.0327(14) 0.0364(15) -0.0180(12) -0.0024(11) -0.0015(11)
C34 0.0247(13) 0.0310(14) 0.0357(15) -0.0137(12) 0.0002(11) -0.0032(11)
C35 0.0298(14) 0.0300(14) 0.0396(16) -0.0138(12) -0.0034(12) -0.0003(12)
C36 0.0453(18) 0.0363(16) 0.0467(18) -0.0213(14) -0.0023(14) -0.0056(14)
C37 0.0395(17) 0.0481(18) 0.0455(18) -0.0215(15) -0.0058(14) -0.0115(15)
C38 0.0278(15) 0.0470(18) 0.0544(19) -0.0183(15) -0.0075(14) -0.0041(14)
C39 0.0272(14) 0.0371(15) 0.0464(17) -0.0190(13) 0.0013(12) -0.0027(12)
C40 0.0311(14) 0.0304(14) 0.0348(15) -0.0101(12) 0.0000(12) 0.0057(12)
C41 0.0287(14) 0.0425(16) 0.0433(17) -0.0116(14) 0.0022(13) -0.0015(13)
C42 0.0381(17) 0.0503(19) 0.051(2) -0.0025(16) 0.0095(15) -0.0017(15)
C43 0.050(2) 0.064(2) 0.0362(18) -0.0034(16) 0.0055(15) 0.0066(18)
C44 0.065(2) 0.070(2) 0.0347(18) -0.0149(17) -0.0039(16) -0.006(2)
C45 0.0472(18) 0.056(2) 0.0370(17) -0.0148(15) -0.0038(14) -0.0093(16)
C46 0.0221(13) 0.0345(14) 0.0353(15) -0.0169(12) 0.0004(11) -0.0023(11)
C47 0.0244(13) 0.0311(14) 0.0354(15) -0.0144(12) -0.0005(11) -0.0022(11)
C48 0.0344(15) 0.0382(16) 0.0367(16) -0.0173(13) -0.0007(12) 0.0020(13)
C49 0.0489(19) 0.0509(18) 0.0381(17) -0.0237(15) 0.0036(14) -0.0048(16)
C50 0.053(2) 0.0482(18) 0.0373(17) -0.0136(14) -0.0112(15) -0.0075(16)
C51 0.0408(17) 0.0399(16) 0.0429(18) -0.0114(14) -0.0146(14) 0.0005(14)
C52 0.0304(15) 0.0366(15) 0.0423(17) -0.0174(13) -0.0041(12) 0.0018(13)
C53 0.0221(13) 0.0274(13) 0.0370(15) -0.0158(11) -0.0021(11) 0.0044(11)
C54 0.0334(15) 0.0416(16) 0.0384(16) -0.0210(13) 0.0020(13) -0.0074(13)
C55 0.0513(19) 0.0453(17) 0.0374(16) -0.0197(14) 0.0057(14) -0.0083(15)
C56 0.0359(16) 0.0359(16) 0.0474(18) -0.0133(14) 0.0114(14) -0.0011(13)
C57 0.0269(14) 0.0363(16) 0.0541(19) -0.0152(14) -0.0033(13) -0.0025(13)
C58 0.0247(13) 0.0345(15) 0.0380(15) -0.0144(12) -0.0024(12) 0.0013(12)
C59 0.0407(17) 0.0457(18) 0.0307(16) -0.0095(13) -0.0022(13) -0.0054(14)
C60 0.0436(17) 0.0459(18) 0.0339(16) -0.0014(14) -0.0102(13) 0.0026(15)
C61 0.0410(17) 0.0398(17) 0.0435(18) -0.0033(14) -0.0063(14) 0.0065(14)
C62 0.0285(14) 0.0326(15) 0.0400(17) -0.0062(13) 0.0001(12) 0.0003(12)
C63 0.0384(16) 0.0313(15) 0.0509(19) -0.0141(14) 0.0061(14) 0.0064(13)
C64 0.0420(17) 0.0317(15) 0.0440(18) -0.0179(13) 0.0040(14) 0.0032(13)
C65 0.0314(14) 0.0342(15) 0.0334(15) -0.0141(12) 0.0022(12) -0.0010(12)
C66 0.0388(16) 0.0458(18) 0.0348(16) -0.0204(14) 0.0012(13) -0.0041(14)
C67 0.0354(15) 0.0468(18) 0.0280(15) -0.0117(13) -0.0048(12) -0.0031(14)
C68 0.0271(14) 0.0332(15) 0.0328(15) -0.0086(12) -0.0068(11) 0.0039(12)
C69 0.0206(12) 0.0283(14) 0.0337(15) -0.0117(11) 0.0006(11) -0.0009(11)
C70 0.0235(13) 0.0315(14) 0.0321(15) -0.0096(12) 0.0003(11) -0.0023(12)
C71 0.0377(16) 0.058(2) 0.0392(18) -0.0237(15) 0.0053(14) -0.0103(15)
C72 0.054(2) 0.085(3) 0.054(2) -0.041(2) 0.0199(18) -0.024(2)
C73 0.059(2) 0.065(3) 0.096(3) -0.058(2) 0.038(2) -0.025(2)
C74 0.049(2) 0.0403(19) 0.089(3) -0.0352(19) 0.031(2) -0.0112(16)
C75 0.055(2) 0.034(2) 0.143(5) -0.042(2) 0.044(3) -0.0046(18)
C76 0.055(2) 0.045(2) 0.120(4) -0.009(3) 0.007(3) 0.0041(19)
C77 0.0359(18) 0.0340(18) 0.105(3) -0.0062(19) 0.004(2) 0.0024(15)
C78 0.049(2) 0.045(2) 0.081(3) 0.023(2) -0.026(2) -0.0027(18)
C79 0.053(2) 0.062(3) 0.070(3) 0.009(2) -0.020(2) -0.006(2)
C80 0.0425(18) 0.054(2) 0.049(2) 0.0071(16) -0.0162(15) -0.0129(16)
C81 0.0238(14) 0.0307(15) 0.066(2) -0.0020(15) -0.0027(14) -0.0023(12)
C82 0.0228(14) 0.0310(16) 0.071(2) -0.0217(15) 0.0121(14) -0.0046(13)
F1 0.0953(19) 0.0851(17) 0.0657(15) -0.0038(13) 0.0270(14) 0.0112(15)
F2 0.156(3) 0.0754(17) 0.107(2) -0.0453(16) -0.065(2) -0.0049(18)
F3 0.0525(13) 0.0850(17) 0.106(2) -0.0301(15) -0.0035(13) 0.0002(12)
F4 0.0791(15) 0.0562(12) 0.0548(12) -0.0074(10) -0.0178(11) -0.0161(11)
B1 0.044(2) 0.062(2) 0.0357(19) -0.0171(18) -0.0010(16) -0.0118(19)
F5 0.0877(18) 0.168(3) 0.0468(13) 0.0009(16) -0.0024(13) -0.055(2)
F6 0.0945(19) 0.131(2) 0.111(2) -0.081(2) 0.0152(17) -0.0451(18)
F7 0.120(2) 0.0955(19) 0.0595(15) -0.0233(14) -0.0252(15) 0.0161(17)
F8 0.0802(17) 0.112(2) 0.102(2) -0.0643(18) -0.0219(15) 0.0173(16)
B2 0.055(2) 0.076(3) 0.036(2) -0.023(2) 0.0021(18) -0.018(2)

loop_
_atom_type_symbol
_atom_type_description
_atom_type_scat_dispersion_real
_atom_type_scat_dispersion_imag
_atom_type_scat_source
C C 0.0181 0.0091 'International Tables Vol C Tables 4.2.6.8 and 6.1.1.4'
H H 0.0000 0.0000 'International Tables Vol C Tables 4.2.6.8 and 6.1.1.4'
B B 0.0090 0.0039 'International Tables Vol C Tables 4.2.6.8 and 6.1.1.4'
Cu Cu -1.9646 0.5888 'International Tables Vol C Tables 4.2.6.8 and 6.1.1.4'
F F 0.0727 0.0534 'International Tables Vol C Tables 4.2.6.8 and 6.1.1.4'
N N 0.0311 0.0180 'International Tables Vol C Tables 4.2.6.8 and 6.1.1.4'
O O 0.0492 0.0322 'International Tables Vol C Tables 4.2.6.8 and 6.1.1.4'
P P 0.2955 0.4335 'International Tables Vol C Tables 4.2.6.8 and 6.1.1.4'

loop_
_geom_angle_atom_site_label_1
_geom_angle_atom_site_label_2
_geom_angle_atom_site_label_3
_geom_angle
_geom_angle_site_symmetry_1
_geom_angle_site_symmetry_3
_geom_angle_publ_flag
N4 Cu1 N3 81.47(9) . . ?
N4 Cu1 P2 124.06(7) . . ?
N3 Cu1 P2 119.84(7) . . ?
N4 Cu1 P1 109.12(6) . . ?
N3 Cu1 P1 120.82(7) . . ?
P2 Cu1 P1 101.89(3) . . ?
N5 Cu2 N6 82.48(10) . . ?
N5 Cu2 P4 127.08(7) . . ?
N6 Cu2 P4 113.41(7) . . ?
N5 Cu2 P3 113.76(7) . . ?
N6 Cu2 P3 117.39(7) . . ?
P4 Cu2 P3 102.85(3) . . ?
C8 P1 C14 105.49(13) . . ?
C8 P1 C7 103.44(12) . . ?
C14 P1 C7 100.04(13) . . ?
C8 P1 Cu1 116.18(10) . . ?
C14 P1 Cu1 120.72(9) . . ?
C7 P1 Cu1 108.49(9) . . ?
C21 P2 C27 105.29(13) . . ?
C21 P2 C20 104.12(12) . . ?
C27 P2 C20 98.20(12) . . ?
C21 P2 Cu1 116.20(9) . . ?
C27 P2 Cu1 119.74(9) . . ?
C20 P2 Cu1 110.83(9) . . ?
C34 P3 C40 105.50(13) . . ?
C34 P3 C33 100.63(12) . . ?
C40 P3 C33 105.69(12) . . ?
C34 P3 Cu2 120.74(9) . . ?
C40 P3 Cu2 114.06(9) . . ?
C33 P3 Cu2 108.52(9) . . ?
C47 P4 C53 104.23(12) . . ?
C47 P4 C46 105.07(12) . . ?
C53 P4 C46 99.62(12) . . ?
C47 P4 Cu2 112.98(9) . . ?
C53 P4 Cu2 121.41(8) . . ?
C46 P4 Cu2 111.65(9) . . ?
C1 N1 C20 115.2(2) . . ?
C1 N1 C7 110.96(19) . . ?
C20 N1 C7 113.4(2) . . ?
C4 N2 C46 115.6(2) . . ?
C4 N2 C33 110.90(19) . . ?
C46 N2 C33 114.1(2) . . ?
C59 N3 C70 117.7(3) . . ?
C59 N3 Cu1 131.0(2) . . ?
C70 N3 Cu1 111.25(18) . . ?
C68 N4 C69 117.7(2) . . ?
C68 N4 Cu1 130.14(18) . . ?
C69 N4 Cu1 111.55(17) . . ?
C71 N5 C82 118.2(3) . . ?
C71 N5 Cu2 130.3(2) . . ?
C82 N5 Cu2 111.0(2) . . ?
C80 N6 C81 119.2(3) . . ?
C80 N6 Cu2 129.7(2) . . ?
C81 N6 Cu2 111.1(2) . . ?
C2 C1 C6 118.8(2) . . ?
C2 C1 N1 118.4(2) . . ?
C6 C1 N1 122.8(2) . . ?
C1 C2 C3 121.5(2) . . ?
C1 C2 H2A 119.3 . . ?
C3 C2 H2A 119.3 . . ?
C2 C3 C4 119.7(2) . . ?
C2 C3 H3A 120.2 . . ?
C4 C3 H3A 120.2 . . ?
C3 C4 C5 118.9(2) . . ?
C3 C4 N2 123.2(2) . . ?
C5 C4 N2 117.8(2) . . ?
C6 C5 C4 121.1(3) . . ?
C6 C5 H5A 119.4 . . ?
C4 C5 H5A 119.4 . . ?
C5 C6 C1 120.1(2) . . ?
C5 C6 H6A 120.0 . . ?
C1 C6 H6A 120.0 . . ?
N1 C7 P1 113.52(18) . . ?
N1 C7 H7A 108.9 . . ?
P1 C7 H7A 108.9 . . ?
N1 C7 H7B 108.9 . . ?
P1 C7 H7B 108.9 . . ?
H7A C7 H7B 107.7 . . ?
C9 C8 C13 118.5(3) . . ?
C9 C8 P1 117.6(2) . . ?
C13 C8 P1 123.8(2) . . ?
C10 C9 C8 120.7(3) . . ?
C10 C9 H9A 119.6 . . ?
C8 C9 H9A 119.6 . . ?
C9 C10 C11 120.4(4) . . ?
C9 C10 H10A 119.8 . . ?
C11 C10 H10A 119.8 . . ?
C12 C11 C10 119.4(3) . . ?
C12 C11 H11A 120.3 . . ?
C10 C11 H11A 120.3 . . ?
C11 C12 C13 120.4(3) . . ?
C11 C12 H12A 119.8 . . ?
C13 C12 H12A 119.8 . . ?
C12 C13 C8 120.4(3) . . ?
C12 C13 H13A 119.8 . . ?
C8 C13 H13A 119.8 . . ?
C15 C14 C19 118.2(3) . . ?
C15 C14 P1 118.3(2) . . ?
C19 C14 P1 123.4(2) . . ?
C14 C15 C16 121.3(3) . . ?
C14 C15 H15A 119.4 . . ?
C16 C15 H15A 119.4 . . ?
C17 C16 C15 119.3(3) . . ?
C17 C16 H16A 120.4 . . ?
C15 C16 H16A 120.4 . . ?
C16 C17 C18 120.7(3) . . ?
C16 C17 H17A 119.6 . . ?
C18 C17 H17A 119.6 . . ?
C19 C18 C17 120.0(3) . . ?
C19 C18 H18A 120.0 . . ?
C17 C18 H18A 120.0 . . ?
C18 C19 C14 120.5(3) . . ?
C18 C19 H19A 119.7 . . ?
C14 C19 H19A 119.7 . . ?
N1 C20 P2 112.68(18) . . ?
N1 C20 H20A 109.1 . . ?
P2 C20 H20A 109.1 . . ?
N1 C20 H20B 109.1 . . ?
P2 C20 H20B 109.1 . . ?
H20A C20 H20B 107.8 . . ?
C22 C21 C26 118.1(3) . . ?
C22 C21 P2 124.1(2) . . ?
C26 C21 P2 117.8(2) . . ?
C21 C22 C23 121.2(3) . . ?
C21 C22 H22A 119.4 . . ?
C23 C22 H22A 119.4 . . ?
C24 C23 C22 119.9(3) . . ?
C24 C23 H23A 120.1 . . ?
C22 C23 H23A 120.1 . . ?
C23 C24 C25 119.9(3) . . ?
C23 C24 H24A 120.0 . . ?
C25 C24 H24A 120.0 . . ?
C24 C25 C26 120.3(3) . . ?
C24 C25 H25A 119.8 . . ?
C26 C25 H25A 119.8 . . ?
C25 C26 C21 120.6(3) . . ?
C25 C26 H26A 119.7 . . ?
C21 C26 H26A 119.7 . . ?
C32 C27 C28 118.4(3) . . ?
C32 C27 P2 117.5(2) . . ?
C28 C27 P2 124.0(2) . . ?
C29 C28 C27 120.4(3) . . ?
C29 C28 H28A 119.8 . . ?
C27 C28 H28A 119.8 . . ?
C30 C29 C28 120.5(3) . . ?
C30 C29 H29A 119.8 . . ?
C28 C29 H29A 119.8 . . ?
C29 C30 C31 119.7(3) . . ?
C29 C30 H30A 120.1 . . ?
C31 C30 H30A 120.1 . . ?
C32 C31 C30 119.8(3) . . ?
C32 C31 H31A 120.1 . . ?
C30 C31 H31A 120.1 . . ?
C31 C32 C27 121.2(3) . . ?
C31 C32 H32A 119.4 . . ?
C27 C32 H32A 119.4 . . ?
N2 C33 P3 113.50(18) . . ?
N2 C33 H33A 108.9 . . ?
P3 C33 H33A 108.9 . . ?
N2 C33 H33B 108.9 . . ?
P3 C33 H33B 108.9 . . ?
H33A C33 H33B 107.7 . . ?
C35 C34 C39 118.6(3) . . ?
C35 C34 P3 118.3(2) . . ?
C39 C34 P3 123.1(2) . . ?
C36 C35 C34 120.9(3) . . ?
C36 C35 H35A 119.6 . . ?
C34 C35 H35A 119.6 . . ?
C37 C36 C35 119.7(3) . . ?
C37 C36 H36A 120.1 . . ?
C35 C36 H36A 120.1 . . ?
C36 C37 C38 120.3(3) . . ?
C36 C37 H37A 119.9 . . ?
C38 C37 H37A 119.9 . . ?
C37 C38 C39 120.1(3) . . ?
C37 C38 H38A 119.9 . . ?
C39 C38 H38A 119.9 . . ?
C38 C39 C34 120.4(3) . . ?
C38 C39 H39A 119.8 . . ?
C34 C39 H39A 119.8 . . ?
C41 C40 C45 118.4(3) . . ?
C41 C40 P3 123.9(2) . . ?
C45 C40 P3 117.5(2) . . ?
C40 C41 C42 120.4(3) . . ?
C40 C41 H41A 119.8 . . ?
C42 C41 H41A 119.8 . . ?
C43 C42 C41 120.4(3) . . ?
C43 C42 H42A 119.8 . . ?
C41 C42 H42A 119.8 . . ?
C44 C43 C42 119.8(3) . . ?
C44 C43 H43A 120.1 . . ?
C42 C43 H43A 120.1 . . ?
C43 C44 C45 120.8(3) . . ?
C43 C44 H44A 119.6 . . ?
C45 C44 H44A 119.6 . . ?
C44 C45 C40 120.2(3) . . ?
C44 C45 H45A 119.9 . . ?
C40 C45 H45A 119.9 . . ?
N2 C46 P4 113.07(19) . . ?
N2 C46 H46A 109.0 . . ?
P4 C46 H46A 109.0 . . ?
N2 C46 H46B 109.0 . . ?
P4 C46 H46B 109.0 . . ?
H46A C46 H46B 107.8 . . ?
C48 C47 C52 118.8(3) . . ?
C48 C47 P4 123.5(2) . . ?
C52 C47 P4 117.6(2) . . ?
C49 C48 C47 120.1(3) . . ?
C49 C48 H48A 119.9 . . ?
C47 C48 H48A 119.9 . . ?
C50 C49 C48 120.6(3) . . ?
C50 C49 H49A 119.7 . . ?
C48 C49 H49A 119.7 . . ?
C49 C50 C51 119.8(3) . . ?
C49 C50 H50A 120.1 . . ?
C51 C50 H50A 120.1 . . ?
C52 C51 C50 120.2(3) . . ?
C52 C51 H51A 119.9 . . ?
C50 C51 H51A 119.9 . . ?
C51 C52 C47 120.5(3) . . ?
C51 C52 H52A 119.7 . . ?
C47 C52 H52A 119.7 . . ?
C58 C53 C54 118.6(3) . . ?
C58 C53 P4 123.9(2) . . ?
C54 C53 P4 117.4(2) . . ?
C55 C54 C53 120.7(3) . . ?
C55 C54 H54A 119.7 . . ?
C53 C54 H54A 119.7 . . ?
C54 C55 C56 120.2(3) . . ?
C54 C55 H55A 119.9 . . ?
C56 C55 H55A 119.9 . . ?
C57 C56 C55 119.5(3) . . ?
C57 C56 H56A 120.2 . . ?
C55 C56 H56A 120.2 . . ?
C56 C57 C58 120.3(3) . . ?
C56 C57 H57A 119.8 . . ?
C58 C57 H57A 119.8 . . ?
C57 C58 C53 120.6(3) . . ?
C57 C58 H58A 119.7 . . ?
C53 C58 H58A 119.7 . . ?
N3 C59 C60 122.6(3) . . ?
N3 C59 H59A 118.7 . . ?
C60 C59 H59A 118.7 . . ?
C61 C60 C59 119.6(3) . . ?
C61 C60 H60A 120.2 . . ?
C59 C60 H60A 120.2 . . ?
C60 C61 C62 119.8(3) . . ?
C60 C61 H61A 120.1 . . ?
C62 C61 H61A 120.1 . . ?
C61 C62 C70 116.7(3) . . ?
C61 C62 C63 123.9(3) . . ?
C70 C62 C63 119.4(3) . . ?
C64 C63 C62 121.6(3) . . ?
C64 C63 H63A 119.2 . . ?
C62 C63 H63A 119.2 . . ?
C63 C64 C65 120.5(3) . . ?
C63 C64 H64A 119.7 . . ?
C65 C64 H64A 119.7 . . ?
C66 C65 C69 117.4(3) . . ?
C66 C65 C64 123.2(3) . . ?
C69 C65 C64 119.4(3) . . ?
C67 C66 C65 119.4(3) . . ?
C67 C66 H66A 120.3 . . ?
C65 C66 H66A 120.3 . . ?
C66 C67 C68 119.8(3) . . ?
C66 C67 H67A 120.1 . . ?
C68 C67 H67A 120.1 . . ?
N4 C68 C67 122.9(3) . . ?
N4 C68 H68A 118.5 . . ?
C67 C68 H68A 118.5 . . ?
N4 C69 C65 122.8(3) . . ?
N4 C69 C70 117.4(2) . . ?
C65 C69 C70 119.8(2) . . ?
N3 C70 C62 123.4(3) . . ?
N3 C70 C69 117.6(2) . . ?
C62 C70 C69 119.0(2) . . ?
N5 C71 C72 122.3(4) . . ?
N5 C71 H71A 118.8 . . ?
C72 C71 H71A 118.8 . . ?
C73 C72 C71 118.8(4) . . ?
C73 C72 H72A 120.6 . . ?
C71 C72 H72A 120.6 . . ?
C72 C73 C74 120.6(3) . . ?
C72 C73 H73A 119.7 . . ?
C74 C73 H73A 119.7 . . ?
C73 C74 C82 117.1(4) . . ?
C73 C74 C75 125.0(4) . . ?
C82 C74 C75 117.9(4) . . ?
C76 C75 C74 120.5(4) . . ?
C76 C75 H75A 119.8 . . ?
C74 C75 H75A 119.8 . . ?
C75 C76 C77 122.5(4) . . ?
C75 C76 H76A 118.8 . . ?
C77 C76 H76A 118.8 . . ?
C76 C77 C78 126.3(4) . . ?
C76 C77 C81 118.8(4) . . ?
C78 C77 C81 114.9(4) . . ?
C79 C78 C77 122.1(3) . . ?
C79 C78 H78A 118.9 . . ?
C77 C78 H78A 118.9 . . ?
C78 C79 C80 118.1(4) . . ?
C78 C79 H79A 120.9 . . ?
C80 C79 H79A 120.9 . . ?
N6 C80 C79 123.6(4) . . ?
N6 C80 H80A 118.2 . . ?
C79 C80 H80A 118.2 . . ?
N6 C81 C77 122.0(3) . . ?
N6 C81 C82 118.1(3) . . ?
C77 C81 C82 119.9(3) . . ?
N5 C82 C74 122.8(3) . . ?
N5 C82 C81 116.9(3) . . ?
C74 C82 C81 120.3(3) . . ?
F2 B1 F1 109.3(4) . . ?
F2 B1 F3 112.0(3) . . ?
F1 B1 F3 109.0(3) . . ?
F2 B1 F4 109.3(3) . . ?
F1 B1 F4 106.3(3) . . ?
F3 B1 F4 110.8(3) . . ?
F5 B2 F6 110.0(3) . . ?
F5 B2 F8 114.5(4) . . ?
F6 B2 F8 107.8(3) . . ?
F5 B2 F7 106.2(3) . . ?
F6 B2 F7 112.1(4) . . ?
F8 B2 F7 106.2(3) . . ?

loop_
_geom_bond_atom_site_label_1
_geom_bond_atom_site_label_2
_geom_bond_distance
_geom_bond_site_symmetry_2
_geom_bond_publ_flag
Cu1 N4 2.055(2) . ?
Cu1 N3 2.068(2) . ?
Cu1 P2 2.2273(8) . ?
Cu1 P1 2.2482(7) . ?
Cu2 N5 2.034(2) . ?
Cu2 N6 2.047(2) . ?
Cu2 P4 2.2235(8) . ?
Cu2 P3 2.2306(7) . ?
P1 C8 1.825(3) . ?
P1 C14 1.825(3) . ?
P1 C7 1.847(3) . ?
P2 C21 1.822(3) . ?
P2 C27 1.826(3) . ?
P2 C20 1.849(3) . ?
P3 C34 1.826(3) . ?
P3 C40 1.827(3) . ?
P3 C33 1.845(3) . ?
P4 C47 1.825(3) . ?
P4 C53 1.826(3) . ?
P4 C46 1.845(3) . ?
N1 C1 1.436(3) . ?
N1 C20 1.467(3) . ?
N1 C7 1.469(3) . ?
N2 C4 1.437(3) . ?
N2 C46 1.465(3) . ?
N2 C33 1.476(3) . ?
N3 C59 1.329(4) . ?
N3 C70 1.358(4) . ?
N4 C68 1.327(4) . ?
N4 C69 1.359(4) . ?
N5 C71 1.317(4) . ?
N5 C82 1.372(4) . ?
N6 C80 1.338(5) . ?
N6 C81 1.344(4) . ?
C1 C2 1.384(4) . ?
C1 C6 1.393(4) . ?
C2 C3 1.388(4) . ?
C2 H2A 0.9300 . ?
C3 C4 1.390(4) . ?
C3 H3A 0.9300 . ?
C4 C5 1.392(4) . ?
C5 C6 1.381(4) . ?
C5 H5A 0.9300 . ?
C6 H6A 0.9300 . ?
C7 H7A 0.9700 . ?
C7 H7B 0.9700 . ?
C8 C9 1.388(5) . ?
C8 C13 1.393(4) . ?
C9 C10 1.377(5) . ?
C9 H9A 0.9300 . ?
C10 C11 1.381(6) . ?
C10 H10A 0.9300 . ?
C11 C12 1.379(6) . ?
C11 H11A 0.9300 . ?
C12 C13 1.383(5) . ?
C12 H12A 0.9300 . ?
C13 H13A 0.9300 . ?
C14 C15 1.391(4) . ?
C14 C19 1.405(4) . ?
C15 C16 1.392(4) . ?
C15 H15A 0.9300 . ?
C16 C17 1.377(5) . ?
C16 H16A 0.9300 . ?
C17 C18 1.385(5) . ?
C17 H17A 0.9300 . ?
C18 C19 1.380(5) . ?
C18 H18A 0.9300 . ?
C19 H19A 0.9300 . ?
C20 H20A 0.9700 . ?
C20 H20B 0.9700 . ?
C21 C22 1.387(4) . ?
C21 C26 1.401(4) . ?
C22 C23 1.389(5) . ?
C22 H22A 0.9300 . ?
C23 C24 1.376(5) . ?
C23 H23A 0.9300 . ?
C24 C25 1.382(5) . ?
C24 H24A 0.9300 . ?
C25 C26 1.382(5) . ?
C25 H25A 0.9300 . ?
C26 H26A 0.9300 . ?
C27 C32 1.388(4) . ?
C27 C28 1.396(4) . ?
C28 C29 1.390(4) . ?
C28 H28A 0.9300 . ?
C29 C30 1.372(5) . ?
C29 H29A 0.9300 . ?
C30 C31 1.394(5) . ?
C30 H30A 0.9300 . ?
C31 C32 1.380(5) . ?
C31 H31A 0.9300 . ?
C32 H32A 0.9300 . ?
C33 H33A 0.9700 . ?
C33 H33B 0.9700 . ?
C34 C35 1.394(4) . ?
C34 C39 1.396(4) . ?
C35 C36 1.392(4) . ?
C35 H35A 0.9300 . ?
C36 C37 1.377(5) . ?
C36 H36A 0.9300 . ?
C37 C38 1.386(5) . ?
C37 H37A 0.9300 . ?
C38 C39 1.387(4) . ?
C38 H38A 0.9300 . ?
C39 H39A 0.9300 . ?
C40 C41 1.390(4) . ?
C40 C45 1.396(4) . ?
C41 C42 1.391(5) . ?
C41 H41A 0.9300 . ?
C42 C43 1.374(6) . ?
C42 H42A 0.9300 . ?
C43 C44 1.364(6) . ?
C43 H43A 0.9300 . ?
C44 C45 1.388(5) . ?
C44 H44A 0.9300 . ?
C45 H45A 0.9300 . ?
C46 H46A 0.9700 . ?
C46 H46B 0.9700 . ?
C47 C48 1.394(4) . ?
C47 C52 1.399(4) . ?
C48 C49 1.393(4) . ?
C48 H48A 0.9300 . ?
C49 C50 1.375(5) . ?
C49 H49A 0.9300 . ?
C50 C51 1.389(5) . ?
C50 H50A 0.9300 . ?
C51 C52 1.383(4) . ?
C51 H51A 0.9300 . ?
C52 H52A 0.9300 . ?
C53 C58 1.392(4) . ?
C53 C54 1.392(4) . ?
C54 C55 1.378(4) . ?
C54 H54A 0.9300 . ?
C55 C56 1.389(5) . ?
C55 H55A 0.9300 . ?
C56 C57 1.380(5) . ?
C56 H56A 0.9300 . ?
C57 C58 1.383(4) . ?
C57 H57A 0.9300 . ?
C58 H58A 0.9300 . ?
C59 C60 1.403(5) . ?
C59 H59A 0.9300 . ?
C60 C61 1.363(5) . ?
C60 H60A 0.9300 . ?
C61 C62 1.403(5) . ?
C61 H61A 0.9300 . ?
C62 C70 1.415(4) . ?
C62 C63 1.422(4) . ?
C63 C64 1.347(5) . ?
C63 H63A 0.9300 . ?
C64 C65 1.432(4) . ?
C64 H64A 0.9300 . ?
C65 C66 1.400(4) . ?
C65 C69 1.409(4) . ?
C66 C67 1.359(4) . ?
C66 H66A 0.9300 . ?
C67 C68 1.394(4) . ?
C67 H67A 0.9300 . ?
C68 H68A 0.9300 . ?
C69 C70 1.433(4) . ?
C71 C72 1.407(5) . ?
C71 H71A 0.9300 . ?
C72 C73 1.368(6) . ?
C72 H72A 0.9300 . ?
C73 C74 1.385(6) . ?
C73 H73A 0.9300 . ?
C74 C82 1.396(5) . ?
C74 C75 1.468(6) . ?
C75 C76 1.354(7) . ?
C75 H75A 0.9300 . ?
C76 C77 1.393(7) . ?
C76 H76A 0.9300 . ?
C77 C78 1.426(7) . ?
C77 C81 1.424(5) . ?
C78 C79 1.350(7) . ?
C78 H78A 0.9300 . ?
C79 C80 1.366(5) . ?
C79 H79A 0.9300 . ?
C80 H80A 0.9300 . ?
C81 C82 1.433(5) . ?
F1 B1 1.354(5) . ?
F2 B1 1.356(5) . ?
F3 B1 1.371(5) . ?
F4 B1 1.416(5) . ?
F5 B2 1.336(5) . ?
F6 B2 1.364(5) . ?
F7 B2 1.407(5) . ?
F8 B2 1.363(5) . ?
